data_7122194
loop_
_publ_author_name
'Zou, Dan-Hong'
'Cui, Li-Na'
'Liu, Pei-Yi'
'Yang, Shen'
'Zhu, Qin-Yu'
'Dai, Jie'

_publ_section_title
;
 Triphenylamine derived titanium oxo clusters: an approach to effective
 organic-inorganic hybrid dyes for photoactive electrodes.
;
_journal_issue 71
_journal_name_full 'Chemical communications (Cambridge, England)'
_journal_page_first 9933
_journal_page_last 9936
_journal_paper_doi 10.1039/c8cc05441j
_journal_volume 54
_journal_year 2018
_chemical_formula_sum 'C70 H128 N2 O25 Ti6'
_chemical_formula_weight 1685.06
_space_group_crystal_system monoclinic
_space_group_IT_number 15
_space_group_name_Hall '-I 2ya'
_space_group_name_H-M_alt 'I 1 2/a 1'
_symmetry_space_group_name_Hall '-I 2ya'
_symmetry_space_group_name_H-M 'I 1 2/a 1'
_audit_creation_method SHELXL-2016/6
_audit_update_record
;
2018-07-03 deposited with the CCDC.
2018-08-10 downloaded from the CCDC.
;
_cell_angle_alpha 90
_cell_angle_beta 105.67(3)
_cell_angle_gamma 90
_cell_formula_units_Z 8
_cell_length_a 26.227(5)
_cell_length_b 25.660(5)
_cell_length_c 29.043(14)
_cell_measurement_reflns_used 204
_cell_measurement_temperature 120(2)
_cell_measurement_theta_max 27.5
_cell_measurement_theta_min 3.0
_cell_volume 18819(11)
_computing_structure_refinement 'SHELXL-2016/6 (Sheldrick, 2016)'
_diffrn_ambient_temperature 120(2)
_diffrn_measured_fraction_theta_full 0.985
_diffrn_measured_fraction_theta_max 0.985
_diffrn_measurement_device_type 'Rigaku Saturn'
_diffrn_radiation_type MoK\a
_diffrn_radiation_wavelength 0.71073
_diffrn_reflns_av_R_equivalents 0.0662
_diffrn_reflns_av_unetI/netI 0.0678
_diffrn_reflns_Laue_measured_fraction_full 0.985
_diffrn_reflns_Laue_measured_fraction_max 0.985
_diffrn_reflns_limit_h_max 31
_diffrn_reflns_limit_h_min -31
_diffrn_reflns_limit_k_max 30
_diffrn_reflns_limit_k_min -25
_diffrn_reflns_limit_l_max 34
_diffrn_reflns_limit_l_min -30
_diffrn_reflns_number 54439
_diffrn_reflns_point_group_measured_fraction_full 0.985
_diffrn_reflns_point_group_measured_fraction_max 0.985
_diffrn_reflns_theta_full 25.000
_diffrn_reflns_theta_max 25.000
_diffrn_reflns_theta_min 3.013
_exptl_absorpt_coefficient_mu 0.545
_exptl_absorpt_correction_T_max 1.0000
_exptl_absorpt_correction_T_min 0.8016
_exptl_absorpt_correction_type multi-scan
_exptl_crystal_colour Yellow
_exptl_crystal_density_diffrn 1.098
_exptl_crystal_description Block
_exptl_crystal_F_000 6128
_exptl_crystal_size_max 0.500
_exptl_crystal_size_mid 0.400
_exptl_crystal_size_min 0.300
_refine_diff_density_max 1.132
_refine_diff_density_min -0.780
_refine_diff_density_rms 0.062
_refine_ls_extinction_method none
_refine_ls_goodness_of_fit_ref 1.180
_refine_ls_hydrogen_treatment undef
_refine_ls_matrix_type full
_refine_ls_number_parameters 907
_refine_ls_number_reflns 16332
_refine_ls_number_restraints 113
_refine_ls_restrained_S_all 1.205
_refine_ls_R_factor_all 0.1560
_refine_ls_R_factor_gt 0.1005
_refine_ls_shift/su_max 0.001
_refine_ls_shift/su_mean 0.000
_refine_ls_structure_factor_coef Fsqd
_refine_ls_weighting_details 'w=1/[\s^2^(Fo^2^)+(0.0100P)^2^+60.0000P] where P=(Fo^2^+2Fc^2^)/3'
_refine_ls_weighting_scheme calc
_refine_ls_wR_factor_gt 0.1631
_refine_ls_wR_factor_ref 0.1861
_reflns_Friedel_coverage 0.000
_reflns_number_gt 9281
_reflns_number_total 16332
_reflns_threshold_expression 'I > 2\s(I)'
_cod_data_source_file c8cc05441j2.cif
_cod_data_source_block 2
_cod_depositor_comments 'Adding full bibliography for 7122193--7122195.cif.'
_cod_database_code 7122194
_shelx_shelxl_version_number 2016/6
_shelx_space_group_comment
;
The symmetry employed for this shelxl refinement is uniquely defined
by the following loop, which should always be used as a source of
symmetry information in preference to the above space-group names.
They are only intended as comments.
;
_shelx_estimated_absorpt_t_min 0.772
_shelx_estimated_absorpt_t_max 0.854

loop_
_space_group_symop_operation_xyz
'x, y, z'
'-x+1/2, y, -z'
'x+1/2, y+1/2, z+1/2'
'-x+1, y+1/2, -z+1/2'
'-x, -y, -z'
'x-1/2, -y, z'
'-x+1/2, -y+1/2, -z+1/2'
'x, -y+1/2, z+1/2'

loop_
_atom_site_label
_atom_site_type_symbol
_atom_site_fract_x
_atom_site_fract_y
_atom_site_fract_z
_atom_site_U_iso_or_equiv
_atom_site_adp_type
_atom_site_occupancy
_atom_site_site_symmetry_order
_atom_site_calc_flag
_atom_site_refinement_flags_posn
_atom_site_refinement_flags_adp
_atom_site_refinement_flags_occupancy
Ti1 Ti -0.38820(4) 0.43117(5) 0.38664(4) 0.0927(4) Uani 1 1 d . . .
Ti2 Ti -0.27320(4) 0.46430(4) 0.43929(4) 0.0773(3) Uani 1 1 d . . .
Ti3 Ti -0.31148(5) 0.34326(5) 0.37088(4) 0.0838(3) Uani 1 1 d . . .
Ti4 Ti -0.22190(5) 0.66426(5) 0.12982(4) 0.0880(4) Uani 1 1 d . . .
Ti5 Ti -0.13904(4) 0.57543(5) 0.13391(4) 0.0920(4) Uani 1 1 d . . .
Ti6 Ti -0.24349(4) 0.54262(5) 0.06029(4) 0.0763(3) Uani 1 1 d . . .
O1 O -0.22024(15) 0.40571(17) 0.46289(14) 0.0826(11) Uani 1 1 d . . .
O2 O -0.23244(15) 0.34289(16) 0.40754(13) 0.0818(11) Uani 1 1 d . . .
O3 O -0.19426(17) 0.68151(17) 0.06829(13) 0.0840(11) Uani 1 1 d . . .
O4 O -0.13309(15) 0.61942(18) 0.07091(14) 0.0858(12) Uani 1 1 d . . .
O5 O -0.31218(14) 0.41534(15) 0.39568(13) 0.0781(11) Uani 1 1 d . . .
O6 O -0.24280(16) 0.50455(17) 0.40540(15) 0.0948(13) Uani 1 1 d . . .
O7 O -0.250000 0.4898(2) 0.500000 0.0790(15) Uani 1 2 d S T P
O8 O -0.34750(15) 0.48760(17) 0.42947(15) 0.0884(12) Uani 1 1 d . . .
O9 O -0.29731(17) 0.35842(18) 0.31525(14) 0.0998(13) Uani 1 1 d . . .
O10 O -0.31662(18) 0.27456(19) 0.36080(15) 0.1010(14) Uani 1 1 d . . .
O11 O -0.31879(15) 0.32418(16) 0.44093(14) 0.0818(11) Uani 1 1 d . . .
O12 O -0.38908(16) 0.36190(19) 0.35343(14) 0.0980(13) Uani 1 1 d . . .
O13 O -0.4541(2) 0.4346(3) 0.3936(2) 0.1754(19) Uani 1 1 d . . .
O14 O -0.37408(15) 0.38610(18) 0.45332(14) 0.0864(12) Uani 1 1 d . . .
O15 O -0.06892(17) 0.5689(2) 0.14142(16) 0.1145(16) Uani 1 1 d . . .
O16 O -0.1401(2) 0.5378(2) 0.18575(16) 0.1274(18) Uani 1 1 d . U .
O17 O -0.2195(2) 0.7342(2) 0.13662(16) 0.1200(16) Uani 1 1 d . U .
O18 O -0.29391(15) 0.66510(17) 0.07901(13) 0.0859(12) Uani 1 1 d . . .
O19 O -0.29220(15) 0.60039(17) 0.02686(13) 0.0821(11) Uani 1 1 d . . .
O20 O -0.250000 0.5170(2) 0.000000 0.0775(15) Uani 1 2 d S T P
O21 O -0.28370(17) 0.50175(19) 0.08342(16) 0.1025(14) Uani 1 1 d . . .
O22 O -0.14669(16) 0.64514(19) 0.16317(13) 0.0993(14) Uani 1 1 d . . .
O23 O -0.21510(14) 0.59185(16) 0.10805(12) 0.0769(10) Uani 1 1 d . . .
O24 O -0.25185(18) 0.6488(2) 0.17627(14) 0.1095(15) Uani 1 1 d . U .
O25 O -0.4007(2) 0.4703(2) 0.33446(17) 0.1256(18) Uani 1 1 d . U .
O26 O -0.16975(15) 0.51865(17) 0.08555(14) 0.0870(12) Uani 1 1 d . . .
C1 C -0.0226(4) 0.1851(4) 0.5313(5) 0.185(5) Uani 1 1 d . . .
C2 C -0.0384(4) 0.2215(5) 0.5603(3) 0.166(4) Uani 1 1 d . . .
C3 C -0.0794(3) 0.2570(4) 0.5378(3) 0.140(3) Uani 1 1 d . . .
C4 C -0.1053(3) 0.2546(3) 0.4898(3) 0.112(2) Uani 1 1 d . . .
C5 C -0.0896(4) 0.2158(4) 0.4635(3) 0.155(4) Uani 1 1 d . . .
C6 C -0.0499(4) 0.1803(5) 0.4823(4) 0.191(5) Uani 1 1 d . . .
C7 C 0.0466(5) 0.1134(6) 0.5213(5) 0.216(4) Uani 1 1 d . . .
C9 C -0.1475(3) 0.2903(3) 0.4651(2) 0.0910(19) Uani 1 1 d . . .
C10 C -0.1691(2) 0.3312(2) 0.4819(2) 0.0729(15) Uani 1 1 d . . .
C12 C -0.2097(2) 0.3615(3) 0.4483(2) 0.0724(15) Uani 1 1 d . . .
C13 C -0.0909(3) 0.7481(3) 0.0262(3) 0.101(2) Uani 1 1 d . . .
C14 C -0.0778(4) 0.7429(5) 0.0759(3) 0.176(5) Uani 1 1 d . . .
C15 C -0.0401(5) 0.7769(5) 0.1038(3) 0.206(6) Uani 1 1 d . . .
C16 C -0.0105(4) 0.8108(4) 0.0857(4) 0.151(4) Uani 1 1 d . . .
C17 C -0.0210(5) 0.8131(4) 0.0372(4) 0.176(5) Uani 1 1 d . . .
C18 C -0.0629(3) 0.7827(4) 0.0074(3) 0.140(3) Uani 1 1 d . . .
C22 C -0.1291(2) 0.7147(3) -0.0072(2) 0.0860(18) Uani 1 1 d . . .
C23 C -0.1585(2) 0.6746(2) 0.00240(19) 0.0769(16) Uani 1 1 d . . .
C24 C -0.1616(3) 0.6573(3) 0.0516(2) 0.0798(17) Uani 1 1 d . . .
C25 C -0.3050(6) 0.4836(7) 0.1213(4) 0.208(7) Uani 1 1 d . . .
C26 C -0.3185(4) 0.2233(4) 0.3790(3) 0.129(3) Uani 1 1 d . . .
C27 C -0.3354(6) 0.1866(4) 0.3364(4) 0.213(6) Uani 1 1 d . . .
C28 C -0.2670(4) 0.2100(4) 0.4144(4) 0.186(5) Uani 1 1 d . . .
C29 C -0.2814(4) 0.3288(4) 0.2790(3) 0.147(4) Uani 1 1 d . . .
C30 C -0.3428(2) 0.3478(3) 0.4662(2) 0.0764(16) Uani 1 1 d . . .
C31 C -0.3713(3) 0.5342(4) 0.4459(3) 0.136(3) Uani 1 1 d . . .
C33 C -0.1924(2) 0.6458(3) -0.0367(2) 0.0745(15) Uani 1 1 d . . .
C34 C -0.2097(5) 0.7835(5) 0.1150(4) 0.179(4) Uani 1 1 d . U .
C35 C -0.2542(6) 0.7948(5) 0.0774(5) 0.259(8) Uani 1 1 d . U .
C36 C -0.1404(3) 0.4745(4) 0.0731(3) 0.127(3) Uani 1 1 d . . .
C37 C -0.1747(4) 0.4260(4) 0.0660(4) 0.165(4) Uani 1 1 d . . .
C38 C -0.1207(3) 0.4905(4) 0.0303(3) 0.144(3) Uani 1 1 d . . .
C39 C -0.0249(4) 0.5796(5) 0.1222(3) 0.155(4) Uani 1 1 d . . .
C40 C 0.0092(4) 0.5293(6) 0.1338(6) 0.248(7) Uani 1 1 d . . .
C41 C -0.1098(4) 0.6641(5) 0.2086(3) 0.152(4) Uani 1 1 d . . .
C42 C -0.1354(5) 0.6584(5) 0.2489(3) 0.199(5) Uani 1 1 d . . .
C43 C -0.0888(5) 0.7159(5) 0.2008(4) 0.185(5) Uani 1 1 d . . .
C44 C -0.4344(4) 0.3404(4) 0.3171(3) 0.148(4) Uani 1 1 d . . .
C45 C -0.4257(5) 0.3367(6) 0.2717(4) 0.222(6) Uani 1 1 d . . .
C46 C -0.4560(4) 0.2949(5) 0.3356(4) 0.203(6) Uani 1 1 d . . .
C47 C -0.2318(4) 0.5158(6) 0.3605(4) 0.171(4) Uani 1 1 d . U .
C48 C -0.3391(5) 0.5819(4) 0.4401(5) 0.195(5) Uani 1 1 d . . .
C49 C -0.2218(5) 0.3235(6) 0.2953(4) 0.213(6) Uani 1 1 d . . .
C50 C -0.3754(4) 0.5219(4) 0.4969(3) 0.157(4) Uani 1 1 d . . .
C51 C -0.4918(4) 0.4117(5) 0.4177(4) 0.1754(19) Uani 1 1 d . . .
C52 C -0.4971(3) 0.4400(5) 0.4548(4) 0.1754(19) Uani 1 1 d . . .
C53 C -0.1937(6) 0.5597(6) 0.3673(5) 0.230(6) Uani 1 1 d . . .
C54 C -0.3886(6) 0.5083(6) 0.3061(5) 0.205(5) Uani 1 1 d . U .
C55 C -0.4259(7) 0.5485(7) 0.2973(6) 0.308(9) Uani 1 1 d . U .
C56 C -0.3710(8) 0.4850(7) 0.2649(5) 0.286(9) Uani 1 1 d . . .
C57 C -0.2992(5) 0.3564(6) 0.2327(3) 0.212(6) Uani 1 1 d . . .
C58 C -0.2077(8) 0.4725(7) 0.3464(6) 0.277(8) Uani 1 1 d . U .
C59 C -0.3523(8) 0.5198(10) 0.1231(8) 0.189(11) Uani 0.5 1 d . . P
C59' C -0.2835(19) 0.5016(19) 0.1615(18) 0.34(2) Uiso 0.5 1 d . . P
C60 C -0.3324(8) 0.4343(7) 0.1071(7) 0.288(9) Uani 1 1 d . . .
C62 C -0.3179(8) 0.7029(8) 0.1896(8) 0.318(9) Uani 1 1 d . U .
C63 C -0.1926(8) 0.8238(5) 0.1523(5) 0.275(8) Uani 1 1 d . . .
C66 C 0.0321(14) 0.8495(15) 0.1677(9) 0.228(8) Uani 0.5 1 d D U P
C66' C 0.032(2) 0.837(2) 0.1996(18) 0.34(3) Uiso 0.5 1 d . . P
C67 C 0.0106(5) 0.0692(5) 0.5198(5) 0.216(4) Uani 1 1 d . . .
C68 C 0.0232(9) 0.1361(9) 0.6340(6) 0.298(8) Uani 1 1 d . . .
C69 C 0.0073(5) 0.6262(7) 0.1445(5) 0.251(8) Uani 1 1 d . . .
C70 C -0.5423(3) 0.4018(5) 0.3840(4) 0.1754(19) Uani 1 1 d . . .
C71 C 0.0460(9) 0.1578(9) 0.6022(8) 0.298(8) Uani 1 1 d . U .
C72 C 0.0674(7) 0.8036(8) 0.1779(7) 0.283(8) Uani 1 1 d . U .
C73 C 0.0743(6) 0.8733(8) 0.0917(6) 0.246(6) Uani 1 1 d . U .
C74 C 0.0421(9) 0.9125(9) 0.0975(9) 0.359(11) Uani 1 1 d . U .
C78 C -0.0958(9) 0.5189(8) 0.2682(6) 0.322(9) Uani 1 1 d . U .
C79 C -0.1121(7) 0.4973(7) 0.2168(5) 0.242(6) Uani 1 1 d . U .
C80 C -0.1411(10) 0.4559(7) 0.2193(7) 0.357(11) Uani 1 1 d . U .
C81 C -0.2893(6) 0.6591(8) 0.2023(5) 0.225(5) Uani 1 1 d . U .
C82 C -0.2913(8) 0.6174(9) 0.2333(6) 0.333(10) Uani 1 1 d . U .
N1 N 0.0177(5) 0.1518(5) 0.5521(4) 0.270(6) Uani 1 1 d . U .
N2 N 0.0296(4) 0.8400(5) 0.1164(4) 0.211(4) Uani 1 1 d D U .

loop_
_atom_site_aniso_label
_atom_site_aniso_U_11
_atom_site_aniso_U_22
_atom_site_aniso_U_33
_atom_site_aniso_U_23
_atom_site_aniso_U_13
_atom_site_aniso_U_12
Ti1 0.0767(7) 0.1135(11) 0.0831(8) 0.0256(7) 0.0133(6) 0.0087(7)
Ti2 0.0794(7) 0.0774(8) 0.0788(7) 0.0080(6) 0.0277(6) 0.0021(6)
Ti3 0.0951(8) 0.0916(9) 0.0595(6) 0.0021(6) 0.0122(5) -0.0053(6)
Ti4 0.1027(8) 0.1023(10) 0.0573(6) -0.0037(6) 0.0187(6) 0.0042(7)
Ti5 0.0842(7) 0.1164(11) 0.0668(7) 0.0161(7) 0.0056(5) 0.0113(7)
Ti6 0.0759(7) 0.0799(8) 0.0732(7) 0.0079(6) 0.0200(5) 0.0021(6)
O1 0.085(3) 0.082(3) 0.076(3) -0.005(2) 0.013(2) 0.005(2)
O2 0.085(3) 0.093(3) 0.065(2) -0.006(2) 0.016(2) 0.010(2)
O3 0.099(3) 0.088(3) 0.064(2) 0.002(2) 0.020(2) -0.006(2)
O4 0.077(3) 0.103(3) 0.073(3) 0.012(2) 0.012(2) 0.004(2)
O5 0.081(2) 0.082(3) 0.073(2) 0.009(2) 0.0234(19) 0.004(2)
O6 0.103(3) 0.092(3) 0.101(3) 0.015(3) 0.048(3) -0.010(2)
O7 0.087(4) 0.065(4) 0.087(4) 0.000 0.027(3) 0.000
O8 0.082(3) 0.089(3) 0.100(3) 0.016(2) 0.033(2) 0.012(2)
O9 0.123(3) 0.113(4) 0.063(2) 0.002(2) 0.024(2) 0.000(3)
O10 0.127(4) 0.090(4) 0.079(3) -0.016(3) 0.018(2) -0.018(3)
O11 0.087(3) 0.084(3) 0.071(3) 0.008(2) 0.017(2) -0.003(2)
O12 0.086(3) 0.122(4) 0.074(3) 0.007(3) 0.001(2) -0.013(3)
O13 0.105(3) 0.266(6) 0.157(4) 0.003(4) 0.037(3) 0.015(3)
O14 0.071(2) 0.105(4) 0.082(3) 0.021(3) 0.019(2) 0.004(2)
O15 0.080(3) 0.152(5) 0.101(3) 0.005(3) 0.006(3) 0.015(3)
O16 0.139(4) 0.162(5) 0.075(3) 0.044(3) 0.017(3) 0.022(4)
O17 0.178(5) 0.095(4) 0.085(3) -0.013(3) 0.032(3) -0.001(3)
O18 0.089(3) 0.102(3) 0.065(2) -0.007(2) 0.018(2) 0.018(2)
O19 0.089(3) 0.081(3) 0.070(2) -0.002(2) 0.012(2) 0.015(2)
O20 0.080(3) 0.079(4) 0.075(3) 0.000 0.022(3) 0.000
O21 0.107(3) 0.108(4) 0.099(3) 0.017(3) 0.040(3) -0.019(3)
O22 0.104(3) 0.124(4) 0.057(2) -0.001(2) 0.000(2) -0.006(3)
O23 0.077(2) 0.089(3) 0.062(2) 0.006(2) 0.0153(18) 0.003(2)
O24 0.119(3) 0.154(5) 0.062(2) -0.004(3) 0.034(2) 0.011(3)
O25 0.130(4) 0.152(5) 0.090(3) 0.053(3) 0.019(3) 0.027(3)
O26 0.082(3) 0.092(3) 0.084(3) 0.011(2) 0.018(2) 0.013(2)
C1 0.142(8) 0.145(9) 0.224(13) -0.036(9) -0.024(8) 0.084(7)
C2 0.146(8) 0.176(10) 0.147(8) -0.033(7) -0.013(6) 0.067(7)
C3 0.129(7) 0.154(8) 0.115(6) -0.028(6) -0.006(5) 0.061(6)
C4 0.098(5) 0.123(7) 0.103(6) -0.033(5) 0.010(4) 0.026(5)
C5 0.159(8) 0.131(8) 0.149(8) -0.047(6) -0.002(6) 0.067(6)
C6 0.170(9) 0.206(12) 0.159(9) -0.042(8) -0.021(7) 0.109(9)
C7 0.172(8) 0.194(10) 0.309(11) 0.022(9) 0.113(8) -0.016(6)
C9 0.095(4) 0.085(5) 0.092(5) -0.010(4) 0.022(4) 0.013(4)
C10 0.073(3) 0.078(4) 0.068(3) -0.008(3) 0.018(3) 0.005(3)
C12 0.069(3) 0.085(5) 0.063(4) 0.004(3) 0.018(3) 0.003(3)
C13 0.105(5) 0.101(6) 0.099(5) -0.013(4) 0.029(4) -0.032(4)
C14 0.189(9) 0.224(12) 0.100(6) -0.038(7) 0.010(6) -0.129(9)
C15 0.216(11) 0.285(15) 0.108(7) -0.025(8) 0.028(7) -0.153(11)
C16 0.136(7) 0.147(9) 0.161(9) -0.030(8) 0.026(7) -0.076(7)
C17 0.195(10) 0.172(10) 0.148(9) 0.000(8) 0.025(8) -0.105(8)
C18 0.148(7) 0.147(8) 0.113(6) 0.000(6) 0.015(5) -0.080(6)
C22 0.078(4) 0.095(5) 0.082(4) -0.007(4) 0.015(3) -0.012(4)
C23 0.077(4) 0.088(5) 0.063(3) -0.001(3) 0.015(3) -0.023(3)
C24 0.071(4) 0.102(5) 0.062(4) -0.003(4) 0.012(3) -0.024(4)
C25 0.197(12) 0.298(19) 0.127(9) 0.036(11) 0.041(8) -0.094(13)
C26 0.172(8) 0.098(7) 0.107(6) 0.002(5) 0.018(6) -0.013(6)
C27 0.352(16) 0.099(8) 0.133(8) -0.014(6) -0.028(9) -0.045(9)
C28 0.173(9) 0.118(8) 0.229(12) 0.036(8) -0.013(9) -0.008(7)
C29 0.185(9) 0.188(10) 0.079(5) 0.005(6) 0.052(6) 0.036(8)
C30 0.071(4) 0.084(5) 0.071(4) 0.005(4) 0.013(3) -0.018(3)
C31 0.130(7) 0.142(8) 0.153(8) 0.015(6) 0.067(6) 0.055(6)
C33 0.082(4) 0.077(5) 0.067(4) -0.001(3) 0.025(3) -0.002(3)
C34 0.259(11) 0.125(8) 0.122(8) -0.020(7) -0.001(7) -0.018(8)
C35 0.296(15) 0.153(11) 0.239(14) 0.032(10) -0.081(11) -0.070(10)
C36 0.111(6) 0.119(7) 0.153(8) 0.004(6) 0.044(5) 0.034(5)
C37 0.167(9) 0.084(7) 0.237(12) 0.000(7) 0.041(8) 0.000(6)
C38 0.113(6) 0.193(10) 0.139(7) -0.018(7) 0.057(6) 0.027(6)
C39 0.100(6) 0.227(12) 0.139(8) -0.020(8) 0.032(6) 0.017(7)
C40 0.130(9) 0.297(18) 0.307(17) -0.037(14) 0.044(10) 0.082(11)
C41 0.167(8) 0.202(11) 0.069(5) -0.028(6) 0.004(5) -0.031(8)
C42 0.216(11) 0.300(16) 0.064(5) -0.032(7) 0.012(6) 0.008(10)
C43 0.187(10) 0.185(12) 0.151(9) -0.047(8) -0.012(7) -0.051(9)
C44 0.132(7) 0.199(11) 0.081(5) 0.003(6) -0.029(5) -0.047(7)
C45 0.225(12) 0.299(17) 0.110(8) -0.007(10) -0.008(8) -0.095(11)
C46 0.188(10) 0.229(13) 0.150(9) 0.033(9) -0.025(7) -0.128(9)
C47 0.172(9) 0.211(13) 0.168(9) 0.003(9) 0.113(7) -0.031(9)
C48 0.249(13) 0.088(7) 0.284(14) 0.008(8) 0.134(11) 0.021(8)
C49 0.168(10) 0.343(18) 0.140(9) -0.037(10) 0.063(8) 0.060(11)
C50 0.141(7) 0.229(11) 0.118(7) 0.001(7) 0.067(6) 0.052(7)
C51 0.105(3) 0.266(6) 0.157(4) 0.003(4) 0.037(3) 0.015(3)
C52 0.105(3) 0.266(6) 0.157(4) 0.003(4) 0.037(3) 0.015(3)
C53 0.300(16) 0.210(14) 0.237(14) 0.036(11) 0.167(13) -0.033(12)
C54 0.251(11) 0.228(12) 0.149(9) 0.067(8) 0.075(8) 0.048(9)
C55 0.320(18) 0.263(17) 0.281(16) 0.131(14) -0.021(14) 0.101(13)
C56 0.39(2) 0.32(2) 0.188(13) 0.013(14) 0.147(15) -0.040(18)
C57 0.264(13) 0.289(16) 0.083(6) -0.004(8) 0.048(7) 0.041(11)
C58 0.41(2) 0.227(15) 0.289(15) -0.027(13) 0.256(15) -0.046(14)
C59 0.119(14) 0.24(3) 0.24(2) 0.004(19) 0.114(16) 0.058(16)
C60 0.36(2) 0.237(18) 0.32(2) 0.043(15) 0.179(18) -0.097(17)
C62 0.329(19) 0.32(2) 0.37(2) -0.021(17) 0.192(16) 0.110(15)
C63 0.44(2) 0.141(11) 0.228(15) -0.055(11) 0.064(15) -0.049(13)
C66 0.209(16) 0.242(17) 0.215(13) -0.047(15) 0.028(14) -0.137(12)
C67 0.172(8) 0.194(10) 0.309(11) 0.022(9) 0.113(8) -0.016(6)
C68 0.301(14) 0.309(15) 0.240(15) 0.019(13) -0.001(11) 0.154(12)
C69 0.169(11) 0.33(2) 0.260(15) -0.104(14) 0.076(10) -0.120(12)
C70 0.105(3) 0.266(6) 0.157(4) 0.003(4) 0.037(3) 0.015(3)
C71 0.301(14) 0.309(15) 0.240(15) 0.019(13) -0.001(11) 0.154(12)
C72 0.250(16) 0.293(19) 0.262(15) -0.053(15) -0.005(13) -0.132(13)
C73 0.183(11) 0.264(15) 0.289(13) -0.063(12) 0.060(10) -0.023(10)
C74 0.28(2) 0.32(2) 0.43(2) -0.13(2) 0.019(18) 0.046(16)
C78 0.47(2) 0.290(19) 0.184(12) 0.070(13) 0.041(15) 0.094(17)
C79 0.336(13) 0.241(13) 0.133(8) 0.097(9) 0.033(9) 0.004(10)
C80 0.55(3) 0.211(17) 0.236(16) 0.111(14) -0.024(17) -0.066(16)
C81 0.253(11) 0.277(13) 0.182(10) 0.035(10) 0.120(9) 0.063(10)
C82 0.46(2) 0.37(2) 0.246(15) 0.062(14) 0.225(16) -0.039(18)
N1 0.255(11) 0.256(11) 0.225(11) -0.072(9) -0.063(8) 0.174(9)
N2 0.190(8) 0.208(9) 0.215(9) -0.039(8) 0.022(7) -0.108(7)

loop_
_atom_type_symbol
_atom_type_description
_atom_type_scat_dispersion_real
_atom_type_scat_dispersion_imag
_atom_type_scat_source
C C 0.0033 0.0016 'International Tables Vol C Tables 4.2.6.8 and 6.1.1.4'
N N 0.0061 0.0033 'International Tables Vol C Tables 4.2.6.8 and 6.1.1.4'
O O 0.0106 0.0060 'International Tables Vol C Tables 4.2.6.8 and 6.1.1.4'
Ti Ti 0.2776 0.4457 'International Tables Vol C Tables 4.2.6.8 and 6.1.1.4'
H H 0.0000 0.0000 'International Tables Vol C Tables 4.2.6.8 and 6.1.1.4'

loop_
_geom_angle_atom_site_label_1
_geom_angle_atom_site_label_2
_geom_angle_atom_site_label_3
_geom_angle
_geom_angle_site_symmetry_1
_geom_angle_site_symmetry_3
O25 Ti1 O13 96.2(3) . .
O25 Ti1 O5 100.2(2) . .
O13 Ti1 O5 163.7(3) . .
O25 Ti1 O12 96.6(2) . .
O13 Ti1 O12 102.1(3) . .
O5 Ti1 O12 76.36(17) . .
O25 Ti1 O8 93.8(2) . .
O13 Ti1 O8 105.1(3) . .
O5 Ti1 O8 73.70(16) . .
O12 Ti1 O8 149.60(17) . .
O25 Ti1 O14 177.0(2) . .
O13 Ti1 O14 82.2(2) . .
O5 Ti1 O14 81.46(15) . .
O12 Ti1 O14 86.28(18) . .
O8 Ti1 O14 84.22(17) . .
O25 Ti1 Ti2 101.32(19) . .
O13 Ti1 Ti2 140.0(2) . .
O5 Ti1 Ti2 35.23(12) . .
O12 Ti1 Ti2 111.10(12) . .
O8 Ti1 Ti2 38.62(11) . .
O14 Ti1 Ti2 78.49(11) . .
O25 Ti1 Ti3 105.07(18) . .
O13 Ti1 Ti3 136.6(3) . .
O5 Ti1 Ti3 37.81(12) . .
O12 Ti1 Ti3 38.97(12) . .
O8 Ti1 Ti3 110.66(12) . .
O14 Ti1 Ti3 77.78(12) . .
Ti2 Ti1 Ti3 72.14(4) . .
O6 Ti2 O7 104.31(19) . .
O6 Ti2 O5 105.17(19) . .
O7 Ti2 O5 150.49(17) . .
O6 Ti2 O8 108.58(19) . .
O7 Ti2 O8 95.12(15) . .
O5 Ti2 O8 76.71(18) . .
O6 Ti2 O1 104.52(19) . .
O7 Ti2 O1 85.42(18) . .
O5 Ti2 O1 86.02(17) . .
O8 Ti2 O1 145.61(17) . .
O6 Ti2 Ti1 114.29(15) . .
O7 Ti2 Ti1 126.84(6) . .
O5 Ti2 Ti1 37.48(11) . .
O8 Ti2 Ti1 39.38(13) . .
O1 Ti2 Ti1 116.53(13) . .
O10 Ti3 O9 95.2(2) . .
O10 Ti3 O5 166.05(19) . .
O9 Ti3 O5 98.57(19) . .
O10 Ti3 O12 99.6(2) . .
O9 Ti3 O12 99.36(19) . .
O5 Ti3 O12 76.28(17) . .
O10 Ti3 O2 95.81(19) . .
O9 Ti3 O2 92.42(18) . .
O5 Ti3 O2 85.60(16) . .
O12 Ti3 O2 159.62(18) . .
O10 Ti3 O11 84.74(19) . .
O9 Ti3 O11 173.41(19) . .
O5 Ti3 O11 81.77(16) . .
O12 Ti3 O11 87.13(16) . .
O2 Ti3 O11 81.04(15) . .
O10 Ti3 Ti1 135.27(16) . .
O9 Ti3 Ti1 105.80(16) . .
O5 Ti3 Ti1 37.69(11) . .
O12 Ti3 Ti1 39.02(13) . .
O2 Ti3 Ti1 121.58(12) . .
O11 Ti3 Ti1 78.52(12) . .
O24 Ti4 O17 98.5(2) . .
O24 Ti4 O23 97.4(2) . .
O17 Ti4 O23 164.1(2) . .
O24 Ti4 O22 99.03(19) . .
O17 Ti4 O22 100.9(2) . .
O23 Ti4 O22 76.36(17) . .
O24 Ti4 O18 92.20(19) . .
O17 Ti4 O18 93.8(2) . .
O23 Ti4 O18 85.72(16) . .
O22 Ti4 O18 159.88(17) . .
O24 Ti4 O3 173.62(19) . .
O17 Ti4 O3 82.9(2) . .
O23 Ti4 O3 81.28(16) . .
O22 Ti4 O3 86.75(17) . .
O18 Ti4 O3 81.49(16) . .
O24 Ti4 Ti5 104.67(17) . .
O17 Ti4 Ti5 135.77(19) . .
O23 Ti4 Ti5 37.77(11) . .
O22 Ti4 Ti5 38.98(13) . .
O18 Ti4 Ti5 121.86(13) . .
O3 Ti4 Ti5 78.15(13) . .
O16 Ti5 O15 95.5(2) . .
O16 Ti5 O23 100.9(2) . .
O15 Ti5 O23 163.4(2) . .
O16 Ti5 O22 95.6(2) . .
O15 Ti5 O22 104.3(2) . .
O23 Ti5 O22 76.45(17) . .
O16 Ti5 O26 95.8(2) . .
O15 Ti5 O26 102.6(2) . .
O23 Ti5 O26 73.71(16) . .
O22 Ti5 O26 149.57(17) . .
O16 Ti5 O4 176.6(2) . .
O15 Ti5 O4 81.28(19) . .
O23 Ti5 O4 82.26(15) . .
O22 Ti5 O4 86.13(17) . .
O26 Ti5 O4 84.07(17) . .
O16 Ti5 Ti6 102.77(18) . .
O15 Ti5 Ti6 137.84(17) . .
O23 Ti5 Ti6 35.28(11) . .
O22 Ti5 Ti6 111.22(12) . .
O26 Ti5 Ti6 38.54(11) . .
O4 Ti5 Ti6 79.23(11) . .
O16 Ti5 Ti4 104.76(18) . .
O15 Ti5 Ti4 138.48(19) . .
O23 Ti5 Ti4 37.96(12) . .
O22 Ti5 Ti4 38.88(12) . .
O26 Ti5 Ti4 110.75(12) . .
O4 Ti5 Ti4 78.38(12) . .
Ti6 Ti5 Ti4 72.34(4) . .
O21 Ti6 O20 104.0(2) . .
O21 Ti6 O23 106.29(19) . .
O20 Ti6 O23 149.68(18) . .
O21 Ti6 O26 107.6(2) . .
O20 Ti6 O26 94.17(14) . .
O23 Ti6 O26 77.37(17) . .
O21 Ti6 O19 104.8(2) . .
O20 Ti6 O19 85.42(18) . .
O23 Ti6 O19 86.25(17) . .
O26 Ti6 O19 146.59(18) . .
O21 Ti6 Ti5 114.25(16) . .
O20 Ti6 Ti5 126.33(6) . .
O23 Ti6 Ti5 37.53(11) . .
O26 Ti6 Ti5 39.97(13) . .
O19 Ti6 Ti5 117.20(13) . .
C12 O1 Ti2 137.6(4) . .
C12 O2 Ti3 129.5(4) . .
C24 O3 Ti4 129.5(4) . .
C24 O4 Ti5 126.9(4) . .
Ti2 O5 Ti3 144.1(2) . .
Ti2 O5 Ti1 107.28(19) . .
Ti3 O5 Ti1 104.49(18) . .
C47 O6 Ti2 149.0(6) . .
Ti2 O7 Ti2 138.0(3) . 2_456
C31 O8 Ti2 132.7(5) . .
C31 O8 Ti1 125.2(5) . .
Ti2 O8 Ti1 102.0(2) . .
C29 O9 Ti3 135.3(5) . .
C26 O10 Ti3 149.3(5) . .
C30 O11 Ti3 129.4(4) . .
C44 O12 Ti3 131.2(5) . .
C44 O12 Ti1 125.2(5) . .
Ti3 O12 Ti1 102.01(18) . .
C51 O13 Ti1 145.2(7) . .
C30 O14 Ti1 127.5(4) . .
C39 O15 Ti5 146.8(5) . .
C79 O16 Ti5 142.3(8) . .
C34 O17 Ti4 144.7(6) . .
C33 O18 Ti4 130.3(4) 2_455 .
C33 O19 Ti6 138.6(4) 2_455 .
Ti6 O20 Ti6 138.1(3) . 2_455
C25 O21 Ti6 152.6(7) . .
C41 O22 Ti4 131.6(5) . .
C41 O22 Ti5 123.3(5) . .
Ti4 O22 Ti5 102.13(19) . .
Ti6 O23 Ti5 107.19(19) . .
Ti6 O23 Ti4 144.5(2) . .
Ti5 O23 Ti4 104.27(18) . .
C81 O24 Ti4 151.0(8) . .
C54 O25 Ti1 154.1(7) . .
C36 O26 Ti6 132.5(4) . .
C36 O26 Ti5 125.9(4) . .
Ti6 O26 Ti5 101.49(19) . .
N1 C1 C2 118.1(12) . .
N1 C1 C6 120.8(11) . .
C2 C1 C6 120.9(8) . .
C1 C2 C3 117.5(9) . .
C4 C3 C2 122.7(8) . .
C3 C4 C5 116.9(7) . .
C3 C4 C9 124.6(7) . .
C5 C4 C9 118.5(7) . .
C6 C5 C4 124.2(9) . .
C5 C6 C1 117.6(9) . .
C67 C7 N1 95.3(10) . .
C10 C9 C4 130.3(6) . .
C9 C10 C12 118.5(6) . .
C9 C10 C30 125.8(6) . 2_456
C12 C10 C30 115.6(5) . 2_456
O2 C12 O1 124.1(5) . .
O2 C12 C10 119.9(6) . .
O1 C12 C10 116.0(5) . .
C18 C13 C14 117.9(7) . .
C18 C13 C22 117.7(7) . .
C14 C13 C22 124.1(7) . .
C13 C14 C15 118.5(9) . .
C16 C15 C14 124.2(9) . .
C17 C16 C15 116.7(9) . .
C17 C16 N2 123.0(10) . .
C15 C16 N2 120.3(11) . .
C16 C17 C18 120.7(9) . .
C13 C18 C17 121.6(8) . .
C23 C22 C13 129.2(6) . .
C22 C23 C33 119.5(5) . .
C22 C23 C24 126.2(5) . .
C33 C23 C24 114.3(5) . .
O4 C24 O3 126.5(6) . .
O4 C24 C23 117.8(6) . .
O3 C24 C23 115.6(6) . .
C59' C25 O21 115(2) . .
C59' C25 C59 85(3) . .
O21 C25 C59 108.0(14) . .
C59' C25 C60 131(3) . .
O21 C25 C60 109.0(12) . .
C59 C25 C60 101.1(15) . .
O10 C26 C28 110.5(8) . .
O10 C26 C27 107.7(7) . .
C28 C26 C27 115.3(10) . .
O9 C29 C57 109.1(8) . .
O9 C29 C49 107.2(8) . .
C57 C29 C49 111.9(9) . .
O11 C30 O14 126.2(6) . .
O11 C30 C10 116.6(6) . 2_456
O14 C30 C10 117.1(6) . 2_456
O8 C31 C48 108.5(7) . .
O8 C31 C50 106.7(7) . .
C48 C31 C50 117.0(10) . .
O19 C33 O18 122.5(5) 2_455 2_455
O19 C33 C23 116.9(5) 2_455 .
O18 C33 C23 120.5(6) 2_455 .
C35 C34 C63 116.9(13) . .
C35 C34 O17 108.1(11) . .
C63 C34 O17 110.0(10) . .
O26 C36 C38 107.9(7) . .
O26 C36 C37 109.6(7) . .
C38 C36 C37 115.4(9) . .
O15 C39 C40 103.4(10) . .
O15 C39 C69 113.7(9) . .
C40 C39 C69 110.1(10) . .
C43 C41 O22 109.7(8) . .
C43 C41 C42 118.0(10) . .
O22 C41 C42 109.8(8) . .
C45 C44 C46 118.1(11) . .
C45 C44 O12 113.3(9) . .
C46 C44 O12 110.8(7) . .
C58 C47 O6 109.0(12) . .
C58 C47 C53 107.5(11) . .
O6 C47 C53 109.0(10) . .
C52 C51 C70 111.6(9) . .
C52 C51 O13 113.2(11) . .
C70 C51 O13 111.0(9) . .
O25 C54 C55 111.8(13) . .
O25 C54 C56 111.3(13) . .
C55 C54 C56 119.7(14) . .
C25 C59 C59' 40.4(15) . .
C25 C59' C59 55(2) . .
N2 C66 C72 86(2) . .
C68 C71 N1 116(3) . .
C66' C72 C66 38(2) . .
C74 C73 N2 78.5(15) . .
C80 C79 C78 104.4(15) . .
C80 C79 O16 114.3(17) . .
C78 C79 O16 108.0(15) . .
C62 C81 C82 134.0(17) . .
C62 C81 O24 115.1(15) . .
C82 C81 O24 110.6(15) . .
C1 N1 C71 120.1(12) . .
C1 N1 C7 123.2(11) . .
C71 N1 C7 115.0(11) . .
C16 N2 C66 123.1(14) . .
C16 N2 C73 118.1(11) . .
C66 N2 C73 118.4(13) . .

loop_
_geom_bond_atom_site_label_1
_geom_bond_atom_site_label_2
_geom_bond_distance
_geom_bond_site_symmetry_2
Ti1 O25 1.773(5) .
Ti1 O13 1.795(6) .
Ti1 O5 1.981(4) .
Ti1 O12 2.019(5) .
Ti1 O8 2.016(5) .
Ti1 O14 2.199(4) .
Ti1 Ti2 3.1090(18) .
Ti1 Ti3 3.1376(18) .
Ti2 O6 1.759(4) .
Ti2 O7 1.824(2) .
Ti2 O5 1.878(4) .
Ti2 O8 1.984(4) .
Ti2 O1 2.036(4) .
Ti3 O10 1.786(5) .
Ti3 O9 1.795(4) .
Ti3 O5 1.987(4) .
Ti3 O12 2.018(4) .
Ti3 O2 2.059(4) .
Ti3 O11 2.151(4) .
Ti4 O24 1.779(4) .
Ti4 O17 1.806(5) .
Ti4 O23 1.986(4) .
Ti4 O22 2.009(4) .
Ti4 O18 2.059(4) .
Ti4 O3 2.148(4) .
Ti4 Ti5 3.1293(18) .
Ti5 O16 1.795(5) .
Ti5 O15 1.800(5) .
Ti5 O23 1.978(4) .
Ti5 O22 2.014(5) .
Ti5 O26 2.033(4) .
Ti5 O4 2.191(4) .
Ti5 Ti6 3.1017(19) .
Ti6 O21 1.745(4) .
Ti6 O20 1.834(2) .
Ti6 O23 1.875(4) .
Ti6 O26 1.972(4) .
Ti6 O19 2.025(4) .
O1 C12 1.268(7) .
O2 C12 1.266(6) .
O3 C24 1.257(7) .
O4 C24 1.260(7) .
O6 C47 1.437(10) .
O8 C31 1.486(9) .
O9 C29 1.448(9) .
O10 C26 1.423(9) .
O11 C30 1.248(7) .
O12 C44 1.468(8) .
O13 C51 1.479(11) .
O14 C30 1.269(7) .
O15 C39 1.438(10) .
O16 C79 1.441(14) .
O17 C34 1.464(12) .
O18 C33 1.285(6) 2_455
O19 C33 1.289(7) 2_455
O21 C25 1.440(11) .
O22 C41 1.491(8) .
O24 C81 1.416(13) .
O25 C54 1.369(13) .
O26 C36 1.469(8) .
C1 N1 1.368(11) .
C1 C2 1.396(13) .
C1 C6 1.415(13) .
C2 C3 1.426(11) .
C3 C4 1.378(9) .
C4 C5 1.385(10) .
C4 C9 1.465(9) .
C5 C6 1.379(11) .
C7 C67 1.469(15) .
C7 N1 1.645(15) .
C9 C10 1.346(8) .
C10 C12 1.459(8) .
C10 C30 1.516(8) 2_456
C13 C18 1.358(9) .
C13 C14 1.397(10) .
C13 C22 1.466(8) .
C14 C15 1.401(11) .
C15 C16 1.361(12) .
C16 C17 1.361(12) .
C16 N2 1.399(11) .
C17 C18 1.432(11) .
C22 C23 1.358(8) .
C23 C33 1.443(7) .
C23 C24 1.520(8) .
C25 C59' 1.24(5) .
C25 C59 1.56(2) .
C25 C60 1.460(19) .
C26 C28 1.500(12) .
C26 C27 1.522(11) .
C29 C57 1.480(12) .
C29 C49 1.513(13) .
C31 C48 1.522(13) .
C31 C50 1.547(11) .
C34 C35 1.396(15) .
C34 C63 1.479(14) .
C36 C38 1.527(11) .
C36 C37 1.517(12) .
C39 C40 1.554(16) .
C39 C69 1.504(15) .
C41 C43 1.480(14) .
C41 C42 1.506(13) .
C44 C45 1.401(13) .
C44 C46 1.461(12) .
C47 C58 1.393(17) .
C47 C53 1.484(16) .
C51 C52 1.338(13) .
C51 C70 1.442(12) .
C54 C55 1.397(18) .
C54 C56 1.517(18) .
C59 C59' 1.91(5) .
C62 C81 1.35(2) .
C66 N2 1.493(19) .
C66 C72 1.48(4) .
C66' C72 1.52(5) .
C68 C71 1.35(3) .
C71 N1 1.45(2) .
C73 C74 1.35(2) .
C73 N2 1.755(18) .
C78 C79 1.54(2) .
C79 C80 1.32(2) .
C81 C82 1.41(2) .

loop_
_geom_torsion_atom_site_label_1
_geom_torsion_atom_site_label_2
_geom_torsion_atom_site_label_3
_geom_torsion_atom_site_label_4
_geom_torsion
_geom_torsion_site_symmetry_1
_geom_torsion_site_symmetry_4
O6 Ti2 O5 Ti3 98.3(4) . .
O7 Ti2 O5 Ti3 -79.1(5) . .
O8 Ti2 O5 Ti3 -155.7(4) . .
O1 Ti2 O5 Ti3 -5.7(3) . .
Ti1 Ti2 O5 Ti3 -151.4(5) . .
O6 Ti2 O5 Ti1 -110.3(2) . .
O7 Ti2 O5 Ti1 72.3(4) . .
O8 Ti2 O5 Ti1 -4.32(17) . .
O1 Ti2 O5 Ti1 145.73(19) . .
O7 Ti2 O6 C47 173.5(11) . .
O5 Ti2 O6 C47 -5.2(12) . .
O8 Ti2 O6 C47 -86.0(12) . .
O1 Ti2 O6 C47 84.6(12) . .
Ti1 Ti2 O6 C47 -44.0(12) . .
O6 Ti2 O7 Ti2 -138.31(16) . 2_456
O5 Ti2 O7 Ti2 39.1(3) . 2_456
O8 Ti2 O7 Ti2 111.01(13) . 2_456
O1 Ti2 O7 Ti2 -34.48(11) . 2_456
Ti1 Ti2 O7 Ti2 85.51(13) . 2_456
O10 Ti3 O9 C29 -14.6(8) . .
O5 Ti3 O9 C29 167.4(7) . .
O12 Ti3 O9 C29 -115.2(8) . .
O2 Ti3 O9 C29 81.5(8) . .
Ti1 Ti3 O9 C29 -154.7(7) . .
O9 Ti3 O10 C26 165.6(10) . .
O5 Ti3 O10 C26 -22.6(16) . .
O12 Ti3 O10 C26 -94.0(10) . .
O2 Ti3 O10 C26 72.6(10) . .
O11 Ti3 O10 C26 -7.8(10) . .
Ti1 Ti3 O10 C26 -75.7(11) . .
O25 Ti1 O13 C51 165.0(12) . .
O5 Ti1 O13 C51 -16(2) . .
O12 Ti1 O13 C51 66.9(12) . .
O8 Ti1 O13 C51 -99.5(12) . .
O14 Ti1 O13 C51 -17.6(12) . .
Ti2 Ti1 O13 C51 -79.2(13) . .
Ti3 Ti1 O13 C51 45.3(13) . .
O16 Ti5 O15 C39 176.1(11) . .
O23 Ti5 O15 C39 3.7(16) . .
O22 Ti5 O15 C39 -86.7(11) . .
O26 Ti5 O15 C39 78.9(11) . .
O4 Ti5 O15 C39 -3.0(11) . .
Ti6 Ti5 O15 C39 60.2(12) . .
Ti4 Ti5 O15 C39 -64.3(12) . .
O15 Ti5 O16 C79 -25.2(15) . .
O23 Ti5 O16 C79 152.6(15) . .
O22 Ti5 O16 C79 -130.1(15) . .
O26 Ti5 O16 C79 78.1(15) . .
Ti6 Ti5 O16 C79 116.6(15) . .
Ti4 Ti5 O16 C79 -168.6(15) . .
O24 Ti4 O17 C34 -168.9(11) . .
O23 Ti4 O17 C34 11.6(16) . .
O22 Ti4 O17 C34 90.1(11) . .
O18 Ti4 O17 C34 -76.1(11) . .
O3 Ti4 O17 C34 4.8(11) . .
Ti5 Ti4 O17 C34 69.7(12) . .
O21 Ti6 O20 Ti6 139.37(17) . 2_455
O23 Ti6 O20 Ti6 -39.3(3) . 2_455
O26 Ti6 O20 Ti6 -111.27(13) . 2_455
O19 Ti6 O20 Ti6 35.23(12) . 2_455
Ti5 Ti6 O20 Ti6 -85.46(13) . 2_455
O20 Ti6 O21 C25 174.6(17) . .
O23 Ti6 O21 C25 -6.1(17) . .
O26 Ti6 O21 C25 75.5(17) . .
O19 Ti6 O21 C25 -96.5(17) . .
Ti5 Ti6 O21 C25 33.1(17) . .
O21 Ti6 O23 Ti5 108.8(2) . .
O20 Ti6 O23 Ti5 -72.6(4) . .
O26 Ti6 O23 Ti5 3.83(17) . .
O19 Ti6 O23 Ti5 -146.86(19) . .
O21 Ti6 O23 Ti4 -99.9(4) . .
O20 Ti6 O23 Ti4 78.8(5) . .
O26 Ti6 O23 Ti4 155.2(4) . .
O19 Ti6 O23 Ti4 4.5(3) . .
Ti5 Ti6 O23 Ti4 151.3(5) . .
O17 Ti4 O24 C81 40.5(17) . .
O23 Ti4 O24 C81 -139.7(16) . .
O22 Ti4 O24 C81 143.0(16) . .
O18 Ti4 O24 C81 -53.7(17) . .
Ti5 Ti4 O24 C81 -177.5(16) . .
O13 Ti1 O25 C54 137.8(18) . .
O5 Ti1 O25 C54 -41.9(18) . .
O12 Ti1 O25 C54 -119.1(18) . .
O8 Ti1 O25 C54 32.2(18) . .
Ti2 Ti1 O25 C54 -6.0(18) . .
Ti3 Ti1 O25 C54 -80.4(18) . .
N1 C1 C2 C3 178.1(12) . .
C6 C1 C2 C3 -6(2) . .
C1 C2 C3 C4 3.6(18) . .
C2 C3 C4 C5 -0.4(16) . .
C2 C3 C4 C9 -179.8(10) . .
C3 C4 C5 C6 -0.4(17) . .
C9 C4 C5 C6 179.1(11) . .
C4 C5 C6 C1 -2(2) . .
N1 C1 C6 C5 -178.9(13) . .
C2 C1 C6 C5 6(2) . .
C3 C4 C9 C10 0.8(14) . .
C5 C4 C9 C10 -178.7(8) . .
C4 C9 C10 C12 177.5(7) . .
C4 C9 C10 C30 -5.6(12) . 2_456
Ti3 O2 C12 O1 -42.9(8) . .
Ti3 O2 C12 C10 136.1(5) . .
Ti2 O1 C12 O2 4.6(9) . .
Ti2 O1 C12 C10 -174.4(4) . .
C9 C10 C12 O2 16.2(8) . .
C30 C10 C12 O2 -160.9(5) 2_456 .
C9 C10 C12 O1 -164.7(6) . .
C30 C10 C12 O1 18.2(8) 2_456 .
C18 C13 C14 C15 5.8(17) . .
C22 C13 C14 C15 179.2(10) . .
C13 C14 C15 C16 -8(2) . .
C14 C15 C16 C17 4(2) . .
C14 C15 C16 N2 -174.2(13) . .
C15 C16 C17 C18 3(2) . .
N2 C16 C17 C18 -179.4(11) . .
C14 C13 C18 C17 0.3(16) . .
C22 C13 C18 C17 -173.5(9) . .
C16 C17 C18 C13 -4.8(19) . .
C18 C13 C22 C23 174.0(8) . .
C14 C13 C22 C23 0.6(13) . .
C13 C22 C23 C33 -177.7(6) . .
C13 C22 C23 C24 5.3(12) . .
Ti5 O4 C24 O3 10.1(9) . .
Ti5 O4 C24 C23 -167.2(3) . .
Ti4 O3 C24 O4 -8.1(9) . .
Ti4 O3 C24 C23 169.2(3) . .
C22 C23 C24 O4 -97.9(8) . .
C33 C23 C24 O4 84.9(7) . .
C22 C23 C24 O3 84.5(8) . .
C33 C23 C24 O3 -92.6(7) . .
Ti6 O21 C25 C59' -10(4) . .
Ti6 O21 C25 C59 83.2(19) . .
Ti6 O21 C25 C60 -167.7(11) . .
Ti3 O10 C26 C28 -64.9(14) . .
Ti3 O10 C26 C27 168.4(9) . .
Ti3 O9 C29 C57 154.1(7) . .
Ti3 O9 C29 C49 -84.6(11) . .
Ti3 O11 C30 O14 9.0(9) . .
Ti3 O11 C30 C10 -167.1(4) . 2_456
Ti1 O14 C30 O11 -9.6(9) . .
Ti1 O14 C30 C10 166.5(4) . 2_456
Ti2 O8 C31 C48 43.0(10) . .
Ti1 O8 C31 C48 -134.6(7) . .
Ti2 O8 C31 C50 -83.9(8) . .
Ti1 O8 C31 C50 98.6(7) . .
C22 C23 C33 O19 161.3(6) . 2_455
C24 C23 C33 O19 -21.3(8) . 2_455
C22 C23 C33 O18 -18.4(9) . 2_455
C24 C23 C33 O18 159.0(6) . 2_455
Ti4 O17 C34 C35 76.4(17) . .
Ti4 O17 C34 C63 -154.9(10) . .
Ti6 O26 C36 C38 83.4(8) . .
Ti5 O26 C36 C38 -92.3(7) . .
Ti6 O26 C36 C37 -43.1(10) . .
Ti5 O26 C36 C37 141.3(6) . .
Ti5 O15 C39 C40 -141.6(9) . .
Ti5 O15 C39 C69 99.0(12) . .
Ti4 O22 C41 C43 -77.0(10) . .
Ti5 O22 C41 C43 126.1(8) . .
Ti4 O22 C41 C42 54.3(12) . .
Ti5 O22 C41 C42 -102.7(9) . .
Ti3 O12 C44 C45 -49.4(13) . .
Ti1 O12 C44 C45 113.3(10) . .
Ti3 O12 C44 C46 85.9(10) . .
Ti1 O12 C44 C46 -111.3(9) . .
Ti2 O6 C47 C58 -56.2(18) . .
Ti2 O6 C47 C53 -173.3(8) . .
Ti1 O13 C51 C52 101.7(14) . .
Ti1 O13 C51 C70 -131.9(10) . .
Ti1 O25 C54 C55 -119.2(17) . .
Ti1 O25 C54 C56 104.0(18) . .
O21 C25 C59 C59' -115(3) . .
C60 C25 C59 C59' 131(3) . .
O21 C25 C59' C59 108(2) . .
C60 C25 C59' C59 -100(3) . .
N2 C66 C72 C66' -160(4) . .
Ti5 O16 C79 C80 -121.7(18) . .
Ti5 O16 C79 C78 122.6(14) . .
Ti4 O24 C81 C62 -4(3) . .
Ti4 O24 C81 C82 170.4(11) . .
C2 C1 N1 C71 -6(2) . .
C6 C1 N1 C71 178.8(18) . .
C2 C1 N1 C7 -170.1(12) . .
C6 C1 N1 C7 14(2) . .
C68 C71 N1 C1 83(3) . .
C68 C71 N1 C7 -111(2) . .
C67 C7 N1 C1 -90.3(16) . .
C67 C7 N1 C71 104.4(18) . .
C17 C16 N2 C66 162(2) . .
C15 C16 N2 C66 -20(3) . .
C17 C16 N2 C73 -10(2) . .
C15 C16 N2 C73 168.0(13) . .
C72 C66 N2 C16 94(2) . .
C72 C66 N2 C73 -93.4(19) . .
C74 C73 N2 C16 102.3(17) . .
C74 C73 N2 C66 -70(3) . .
